data_7217301
loop_
_publ_author_name
'Cheng, Bao'
'Tehrani, Alireza Azhdari'
'Hu, Mao-Lin'
'Morsali, Ali'

_publ_section_title
;
 Supramolecular assemblies of Ru(ii) organometallic half-sandwich
 complexes
;
_journal_issue 38
_journal_name_full CrystEngComm
_journal_page_first 9125
_journal_paper_doi 10.1039/C4CE01214C
_journal_volume 16
_journal_year 2014
_chemical_formula_moiety 'C18 H23 Cl2 N O2 Ru'
_chemical_formula_sum 'C18 H23 Cl2 N O2 Ru'
_chemical_formula_weight 457.34
_chemical_name_systematic
; 
 ? 
;
_space_group_IT_number 2
_symmetry_cell_setting triclinic
_symmetry_space_group_name_Hall '-P 1'
_symmetry_space_group_name_H-M 'P -1'
_atom_sites_solution_hydrogens geom
_atom_sites_solution_primary direct
_atom_sites_solution_secondary difmap
_audit_creation_method SHELXL-97
_cell_angle_alpha 87.187(4)
_cell_angle_beta 83.837(3)
_cell_angle_gamma 70.569(3)
_cell_formula_units_Z 2
_cell_length_a 7.8773(16)
_cell_length_b 9.0893(19)
_cell_length_c 14.820(3)
_cell_measurement_reflns_used 3366
_cell_measurement_temperature 298(2)
_cell_measurement_theta_max 25.01
_cell_measurement_theta_min 2.38
_cell_volume 994.8(4)
_computing_cell_refinement 'SAINT (Bruker, 2002)'
_computing_data_collection 'SMART (Bruker, 2002)'
_computing_data_reduction SAINT
_computing_molecular_graphics 'SHELXTL(Bruker, 2002)'
_computing_publication_material SHELXL97
_computing_structure_refinement 'SHELXL97 (Sheldrick, 1997)'
_computing_structure_solution 'SHELXS97 (Sheldrick, 1997)'
_diffrn_ambient_temperature 298(2)
_diffrn_measured_fraction_theta_full 0.973
_diffrn_measured_fraction_theta_max 0.973
_diffrn_measurement_device_type 'Bruker APEX area-detector diffractometer'
_diffrn_measurement_method '\f and \w scan'
_diffrn_radiation_monochromator graphite
_diffrn_radiation_source 'fine-focus sealed tube'
_diffrn_radiation_type MoK\a
_diffrn_radiation_wavelength 0.71073
_diffrn_reflns_av_R_equivalents 0.0186
_diffrn_reflns_av_sigmaI/netI 0.0369
_diffrn_reflns_limit_h_max 9
_diffrn_reflns_limit_h_min -9
_diffrn_reflns_limit_k_max 10
_diffrn_reflns_limit_k_min -7
_diffrn_reflns_limit_l_max 16
_diffrn_reflns_limit_l_min -17
_diffrn_reflns_number 5109
_diffrn_reflns_theta_full 25.00
_diffrn_reflns_theta_max 25.00
_diffrn_reflns_theta_min 2.38
_exptl_absorpt_coefficient_mu 1.066
_exptl_absorpt_correction_T_max 0.8480
_exptl_absorpt_correction_T_min 0.7335
_exptl_absorpt_correction_type multi-scan
_exptl_absorpt_process_details '(SADABS; Bruker, 2002)'
_exptl_crystal_colour brown
_exptl_crystal_density_diffrn 1.527
_exptl_crystal_density_method 'not measured'
_exptl_crystal_description block
_exptl_crystal_F_000 464
_exptl_crystal_size_max 0.31
_exptl_crystal_size_mid 0.25
_exptl_crystal_size_min 0.16
_refine_diff_density_max 0.778
_refine_diff_density_min -1.062
_refine_diff_density_rms 0.225
_refine_ls_extinction_method none
_refine_ls_goodness_of_fit_ref 1.427
_refine_ls_hydrogen_treatment constr
_refine_ls_matrix_type full
_refine_ls_number_parameters 221
_refine_ls_number_reflns 3416
_refine_ls_number_restraints 0
_refine_ls_restrained_S_all 1.427
_refine_ls_R_factor_all 0.0556
_refine_ls_R_factor_gt 0.0544
_refine_ls_shift/su_max 0.000
_refine_ls_shift/su_mean 0.000
_refine_ls_structure_factor_coef Fsqd
_refine_ls_weighting_details 'calc w=1/[\s^2^(Fo^2^)+(0.0769P)^2^+1.5034P] where P=(Fo^2^+2Fc^2^)/3'
_refine_ls_weighting_scheme calc
_refine_ls_wR_factor_gt 0.1615
_refine_ls_wR_factor_ref 0.1662
_reflns_number_gt 3379
_reflns_number_total 3416
_reflns_threshold_expression I>2\s(I)
_cod_data_source_file c4ce01214c2.cif
_cod_data_source_block 0221bm
_cod_depositor_comments
;
The following automatic conversions were performed:

'_symmetry_cell_setting' value 'Triclinic' changed to 'triclinic'
according to
/usr/data/users/saulius/crontab/automatic-downloads/rss-feeds/RSC/lib/dictionaries/cif_core.dic
dictionary named 'cif_core.dic' version 2.4.2 from 2011-04-26.

Automatic conversion script
Id: cif_fix_values 2281 2013-09-26 08:29:07Z andrius 

 Adding full bibliography for 7217298--7217305.cif.
;
_cod_original_sg_symbol_H-M P-1
_cod_database_code 7217301

loop_
_symmetry_equiv_pos_as_xyz
'x, y, z'
'-x, -y, -z'

loop_
_atom_site_label
_atom_site_type_symbol
_atom_site_fract_x
_atom_site_fract_y
_atom_site_fract_z
_atom_site_U_iso_or_equiv
_atom_site_adp_type
_atom_site_occupancy
_atom_site_symmetry_multiplicity
_atom_site_calc_flag
_atom_site_refinement_flags
Ru1 Ru 0.65795(6) 0.68639(5) 0.38509(3) 0.0281(2) Uani 1 1 d .
Cl1 Cl 0.5709(2) 0.67973(19) 0.54664(11) 0.0378(4) Uani 1 1 d .
Cl2 Cl 0.9404(2) 0.7024(2) 0.42269(12) 0.0438(4) Uani 1 1 d .
O1 O 1.3930(8) 0.0356(9) 0.1168(4) 0.0746(19) Uani 1 1 d .
O2 O 1.1544(8) -0.0174(8) 0.0833(4) 0.0705(17) Uani 1 1 d .
N1 N 0.7835(7) 0.4377(6) 0.4131(3) 0.0323(11) Uani 1 1 d .
H1A H 0.8515 0.4286 0.4595 0.039 Uiso 1 1 calc R
H1B H 0.6944 0.3992 0.4329 0.039 Uiso 1 1 calc R
C1 C 0.2390(10) 0.9415(9) 0.4396(5) 0.0524(18) Uani 1 1 d .
H1C H 0.1297 0.9898 0.4111 0.079 Uiso 1 1 calc R
H1D H 0.2713 1.0198 0.4681 0.079 Uiso 1 1 calc R
H1E H 0.2205 0.8672 0.4846 0.079 Uiso 1 1 calc R
C2 C 0.3871(8) 0.8603(8) 0.3700(5) 0.0389(15) Uani 1 1 d .
C3 C 0.4013(8) 0.7161(8) 0.3325(5) 0.0391(15) Uani 1 1 d .
H3 H 0.3255 0.6575 0.3617 0.047 Uiso 1 1 calc R
C4 C 0.5438(9) 0.6405(8) 0.2696(4) 0.0424(16) Uani 1 1 d .
H4 H 0.5624 0.5319 0.2550 0.051 Uiso 1 1 calc R
C5 C 0.6805(10) 0.7069(9) 0.2374(5) 0.0487(18) Uani 1 1 d .
C6 C 0.6703(10) 0.8477(8) 0.2755(5) 0.0454(17) Uani 1 1 d .
H6 H 0.7754 0.8834 0.2659 0.054 Uiso 1 1 calc R
C7 C 0.5255(9) 0.9247(8) 0.3397(5) 0.0436(16) Uani 1 1 d .
H7 H 0.5355 1.0106 0.3740 0.052 Uiso 1 1 calc R
C8 C 0.8290(12) 0.6219(10) 0.1654(5) 0.063(2) Uani 1 1 d .
H8 H 0.8607 0.5100 0.1792 0.076 Uiso 1 1 calc R
C9 C 0.7563(18) 0.6496(18) 0.0717(6) 0.130(6) Uani 1 1 d .
H9A H 0.6489 0.6213 0.0741 0.195 Uiso 1 1 calc R
H9B H 0.8462 0.5870 0.0276 0.195 Uiso 1 1 calc R
H9C H 0.7284 0.7578 0.0549 0.195 Uiso 1 1 calc R
C10 C 1.0013(15) 0.6639(14) 0.1654(8) 0.098(4) Uani 1 1 d .
H10A H 0.9768 0.7717 0.1483 0.148 Uiso 1 1 calc R
H10B H 1.0935 0.5998 0.1228 0.148 Uiso 1 1 calc R
H10C H 1.0418 0.6467 0.2251 0.148 Uiso 1 1 calc R
C11 C 0.8945(8) 0.3388(7) 0.3420(4) 0.0319(13) Uani 1 1 d .
C12 C 0.8273(9) 0.2488(8) 0.2928(5) 0.0402(15) Uani 1 1 d .
H12 H 0.7087 0.2502 0.3060 0.048 Uiso 1 1 calc R
C13 C 0.9370(10) 0.1573(9) 0.2241(5) 0.0479(17) Uani 1 1 d .
H13 H 0.8909 0.0978 0.1907 0.057 Uiso 1 1 calc R
C14 C 1.1140(9) 0.1519(8) 0.2037(4) 0.0406(15) Uani 1 1 d .
C15 C 1.1806(9) 0.2410(8) 0.2553(5) 0.0421(15) Uani 1 1 d .
H15 H 1.3000 0.2378 0.2429 0.050 Uiso 1 1 calc R
C16 C 1.0738(9) 0.3328(8) 0.3238(5) 0.0409(15) Uani 1 1 d .
H16 H 1.1204 0.3908 0.3580 0.049 Uiso 1 1 calc R
C17 C 1.2378(11) 0.0518(10) 0.1309(5) 0.0524(19) Uani 1 1 d .
C18 C 1.2642(14) -0.1206(13) 0.0130(7) 0.084(3) Uani 1 1 d .
H18A H 1.3204 -0.0638 -0.0296 0.125 Uiso 1 1 calc R
H18B H 1.1896 -0.1625 -0.0178 0.125 Uiso 1 1 calc R
H18C H 1.3558 -0.2044 0.0396 0.125 Uiso 1 1 calc R

loop_
_atom_site_aniso_label
_atom_site_aniso_U_11
_atom_site_aniso_U_22
_atom_site_aniso_U_33
_atom_site_aniso_U_23
_atom_site_aniso_U_13
_atom_site_aniso_U_12
Ru1 0.0244(3) 0.0246(3) 0.0349(3) -0.00183(19) -0.00074(19) -0.0080(2)
Cl1 0.0323(8) 0.0418(9) 0.0409(8) -0.0063(7) 0.0013(6) -0.0151(7)
Cl2 0.0332(8) 0.0432(9) 0.0592(10) -0.0040(8) -0.0030(7) -0.0184(7)
O1 0.047(4) 0.104(5) 0.058(4) -0.026(3) 0.015(3) -0.008(3)
O2 0.063(4) 0.085(4) 0.057(3) -0.036(3) 0.023(3) -0.020(3)
N1 0.031(3) 0.031(3) 0.035(3) -0.003(2) -0.004(2) -0.010(2)
C1 0.038(4) 0.048(4) 0.063(5) -0.007(4) 0.005(3) -0.005(3)
C2 0.022(3) 0.042(4) 0.048(4) -0.001(3) -0.003(3) -0.005(3)
C3 0.029(3) 0.036(3) 0.057(4) 0.001(3) -0.011(3) -0.014(3)
C4 0.045(4) 0.036(3) 0.039(4) -0.003(3) -0.014(3) 0.000(3)
C5 0.045(4) 0.051(4) 0.034(4) 0.007(3) 0.000(3) 0.003(3)
C6 0.040(4) 0.040(4) 0.051(4) 0.015(3) -0.004(3) -0.009(3)
C7 0.040(4) 0.030(3) 0.056(4) 0.003(3) -0.007(3) -0.006(3)
C8 0.063(5) 0.057(5) 0.047(4) 0.009(4) 0.004(4) 0.005(4)
C9 0.126(11) 0.157(12) 0.035(5) -0.006(6) -0.005(6) 0.048(9)
C10 0.082(8) 0.083(7) 0.106(9) 0.005(6) 0.044(6) -0.012(6)
C11 0.027(3) 0.028(3) 0.039(3) 0.003(2) -0.005(2) -0.006(2)
C12 0.035(3) 0.039(4) 0.047(4) -0.013(3) 0.006(3) -0.014(3)
C13 0.049(4) 0.049(4) 0.049(4) -0.013(3) 0.004(3) -0.022(3)
C14 0.041(4) 0.044(4) 0.034(3) -0.001(3) 0.005(3) -0.012(3)
C15 0.031(3) 0.041(4) 0.051(4) 0.002(3) 0.000(3) -0.010(3)
C16 0.034(3) 0.038(4) 0.050(4) -0.003(3) -0.008(3) -0.010(3)
C17 0.048(5) 0.059(5) 0.040(4) -0.006(3) 0.010(3) -0.008(4)
C18 0.068(6) 0.104(8) 0.073(6) -0.044(6) 0.019(5) -0.022(6)

loop_
_atom_type_symbol
_atom_type_description
_atom_type_scat_dispersion_real
_atom_type_scat_dispersion_imag
_atom_type_scat_source
C C 0.0033 0.0016 'International Tables Vol C Tables 4.2.6.8 and 6.1.1.4'
H H 0.0000 0.0000 'International Tables Vol C Tables 4.2.6.8 and 6.1.1.4'
Cl Cl 0.1484 0.1585 'International Tables Vol C Tables 4.2.6.8 and 6.1.1.4'
N N 0.0061 0.0033 'International Tables Vol C Tables 4.2.6.8 and 6.1.1.4'
O O 0.0106 0.0060 'International Tables Vol C Tables 4.2.6.8 and 6.1.1.4'
Ru Ru -1.2594 0.8363 'International Tables Vol C Tables 4.2.6.8 and 6.1.1.4'

loop_
_geom_angle_atom_site_label_1
_geom_angle_atom_site_label_2
_geom_angle_atom_site_label_3
_geom_angle
C4 Ru1 C6 68.6(3)
C4 Ru1 C3 37.6(3)
C6 Ru1 C3 80.7(3)
C4 Ru1 C7 80.5(3)
C6 Ru1 C7 38.1(3)
C3 Ru1 C7 67.5(3)
C4 Ru1 C5 38.7(3)
C6 Ru1 C5 37.7(3)
C3 Ru1 C5 68.8(3)
C7 Ru1 C5 68.4(3)
C4 Ru1 N1 91.9(2)
C6 Ru1 N1 137.1(2)
C3 Ru1 N1 107.2(2)
C7 Ru1 N1 172.3(2)
C5 Ru1 N1 104.6(2)
C4 Ru1 C2 68.3(2)
C6 Ru1 C2 69.0(3)
C3 Ru1 C2 37.5(2)
C7 Ru1 C2 37.8(3)
C5 Ru1 C2 81.8(3)
N1 Ru1 C2 140.0(2)
C4 Ru1 Cl2 138.7(2)
C6 Ru1 Cl2 87.1(2)
C3 Ru1 Cl2 167.49(18)
C7 Ru1 Cl2 100.99(19)
C5 Ru1 Cl2 102.9(2)
N1 Ru1 Cl2 83.68(14)
C2 Ru1 Cl2 134.17(18)
C4 Ru1 Cl1 132.4(2)
C6 Ru1 Cl1 141.2(2)
C3 Ru1 Cl1 100.32(19)
C7 Ru1 Cl1 106.1(2)
C5 Ru1 Cl1 169.0(2)
N1 Ru1 Cl1 80.15(14)
C2 Ru1 Cl1 88.18(18)
Cl2 Ru1 Cl1 87.37(6)
C17 O2 C18 116.6(7)
C11 N1 Ru1 119.3(4)
C11 N1 H1A 107.5
Ru1 N1 H1A 107.5
C11 N1 H1B 107.5
Ru1 N1 H1B 107.5
H1A N1 H1B 107.0
C2 C1 H1C 109.5
C2 C1 H1D 109.5
H1C C1 H1D 109.5
C2 C1 H1E 109.5
H1C C1 H1E 109.5
H1D C1 H1E 109.5
C3 C2 C7 116.8(6)
C3 C2 C1 122.8(6)
C7 C2 C1 120.4(6)
C3 C2 Ru1 69.5(4)
C7 C2 Ru1 69.5(4)
C1 C2 Ru1 130.7(5)
C4 C3 C2 121.6(6)
C4 C3 Ru1 69.8(4)
C2 C3 Ru1 73.0(3)
C4 C3 H3 118.4
C2 C3 H3 118.4
Ru1 C3 H3 118.4
C3 C4 C5 121.6(6)
C3 C4 Ru1 72.7(4)
C5 C4 Ru1 72.3(4)
C3 C4 H4 118.8
C5 C4 H4 118.8
Ru1 C4 H4 118.8
C6 C5 C4 117.2(6)
C6 C5 C8 123.5(8)
C4 C5 C8 119.3(7)
C6 C5 Ru1 70.0(4)
C4 C5 Ru1 69.0(4)
C8 C5 Ru1 131.6(5)
C5 C6 C7 121.2(7)
C5 C6 Ru1 72.3(4)
C7 C6 Ru1 72.0(4)
C5 C6 H6 119.0
C7 C6 H6 119.0
Ru1 C6 H6 119.0
C6 C7 C2 121.5(6)
C6 C7 Ru1 69.9(4)
C2 C7 Ru1 72.7(4)
C6 C7 H7 118.5
C2 C7 H7 118.5
Ru1 C7 H7 118.5
C5 C8 C10 113.2(8)
C5 C8 C9 109.8(7)
C10 C8 C9 111.7(10)
C5 C8 H8 107.2
C10 C8 H8 107.2
C9 C8 H8 107.2
C8 C9 H9A 109.5
C8 C9 H9B 109.5
H9A C9 H9B 109.5
C8 C9 H9C 109.5
H9A C9 H9C 109.5
H9B C9 H9C 109.5
C8 C10 H10A 109.5
C8 C10 H10B 109.5
H10A C10 H10B 109.5
C8 C10 H10C 109.5
H10A C10 H10C 109.5
H10B C10 H10C 109.5
C12 C11 C16 120.0(6)
C12 C11 N1 121.2(6)
C16 C11 N1 118.7(5)
C13 C12 C11 119.6(6)
C13 C12 H12 120.2
C11 C12 H12 120.2
C12 C13 C14 121.4(7)
C12 C13 H13 119.3
C14 C13 H13 119.3
C13 C14 C15 118.3(6)
C13 C14 C17 122.8(7)
C15 C14 C17 118.9(6)
C16 C15 C14 121.3(6)
C16 C15 H15 119.4
C14 C15 H15 119.4
C15 C16 C11 119.4(6)
C15 C16 H16 120.3
C11 C16 H16 120.3
O1 C17 O2 123.3(7)
O1 C17 C14 124.2(8)
O2 C17 C14 112.5(7)
O2 C18 H18A 109.5
O2 C18 H18B 109.5
H18A C18 H18B 109.5
O2 C18 H18C 109.5
H18A C18 H18C 109.5
H18B C18 H18C 109.5

loop_
_geom_bond_atom_site_label_1
_geom_bond_atom_site_label_2
_geom_bond_distance
Ru1 C4 2.136(6)
Ru1 C6 2.150(7)
Ru1 C3 2.173(6)
Ru1 C7 2.177(6)
Ru1 C5 2.180(7)
Ru1 N1 2.184(5)
Ru1 C2 2.219(6)
Ru1 Cl2 2.4026(17)
Ru1 Cl1 2.4222(17)
O1 C17 1.178(9)
O2 C17 1.321(10)
O2 C18 1.441(10)
N1 C11 1.433(8)
N1 H1A 0.9000
N1 H1B 0.9000
C1 C2 1.488(9)
C1 H1C 0.9600
C1 H1D 0.9600
C1 H1E 0.9600
C2 C3 1.414(9)
C2 C7 1.424(10)
C3 C4 1.388(10)
C3 H3 0.9800
C4 C5 1.430(11)
C4 H4 0.9800
C5 C6 1.398(11)
C5 C8 1.522(10)
C6 C7 1.413(10)
C6 H6 0.9800
C7 H7 0.9800
C8 C10 1.527(15)
C8 C9 1.536(12)
C8 H8 0.9800
C9 H9A 0.9600
C9 H9B 0.9600
C9 H9C 0.9600
C10 H10A 0.9600
C10 H10B 0.9600
C10 H10C 0.9600
C11 C12 1.382(9)
C11 C16 1.392(9)
C12 C13 1.375(10)
C12 H12 0.9300
C13 C14 1.380(10)
C13 H13 0.9300
C14 C15 1.394(10)
C14 C17 1.492(10)
C15 C16 1.367(10)
C15 H15 0.9300
C16 H16 0.9300
C18 H18A 0.9600
C18 H18B 0.9600
C18 H18C 0.9600

loop_
_geom_hbond_atom_site_label_D
_geom_hbond_atom_site_label_H
_geom_hbond_atom_site_label_A
_geom_hbond_distance_DH
_geom_hbond_distance_HA
_geom_hbond_distance_DA
_geom_hbond_angle_DHA
_geom_hbond_site_symmetry_A
N1 H1B Cl1 0.90 2.41 3.294(5) 166.9 2_666
N1 H1A Cl2 0.90 2.50 3.356(5) 158.3 2_766
